data_4337643
loop_
_publ_author_name
'van der Salm, Holly'
'Fraser, Michael G.'
'Horvath, Raphael'
'Cameron, Scott A.'
'Barnsley, Jonathan E.'
'Sun, Xue-Zhong'
'George, Michael W.'
'Gordon, Keith C.'

_publ_section_title
;
 Re(I) Complexes of Substituted dppz: A Computational and Spectroscopic
 Study.
;
_journal_issue 6
_journal_name_full 'Inorganic chemistry'
_journal_page_first 3126
_journal_page_last 3140
_journal_paper_doi 10.1021/ic403056g
_journal_volume 53
_journal_year 2014
_chemical_formula_sum 'C26 H14 Br F6 N5 O3 P Re'
_chemical_formula_weight 855.50
_chemical_name_systematic
; 
 ? 
;
_space_group_IT_number 14
_symmetry_cell_setting monoclinic
_symmetry_space_group_name_Hall '-P 2yn'
_symmetry_space_group_name_H-M 'P 1 21/n 1'
_atom_sites_solution_hydrogens geom
_atom_sites_solution_primary direct
_atom_sites_solution_secondary difmap
_audit_creation_method SHELXL-97
_cell_angle_alpha 90.000(5)
_cell_angle_beta 101.278(5)
_cell_angle_gamma 90.000(5)
_cell_formula_units_Z 4
_cell_length_a 8.487(5)
_cell_length_b 20.060(5)
_cell_length_c 15.743(5)
_cell_measurement_reflns_used 8514
_cell_measurement_temperature 89(2)
_cell_measurement_theta_max 25.96
_cell_measurement_theta_min 2.42
_cell_volume 2628.5(19)
_computing_cell_refinement 'Bruker SMART'
_computing_data_collection 'Bruker SMART'
_computing_data_reduction 'Bruker SAINT'
_computing_molecular_graphics 'Bruker SHELXTL'
_computing_publication_material 'Bruker SHELXTL'
_computing_structure_refinement 'Bruker SHELXTL'
_computing_structure_solution 'Bruker SHELXTL'
_diffrn_ambient_temperature 89(2)
_diffrn_measured_fraction_theta_full 0.998
_diffrn_measured_fraction_theta_max 0.998
_diffrn_measurement_device_type 'CCD area detector'
_diffrn_measurement_method 'phi and omega scans'
_diffrn_radiation_monochromator graphite
_diffrn_radiation_source 'fine-focus sealed tube'
_diffrn_radiation_type MoK\a
_diffrn_radiation_wavelength 0.71069
_diffrn_reflns_av_R_equivalents 0.0750
_diffrn_reflns_av_sigmaI/netI 0.0455
_diffrn_reflns_limit_h_max 10
_diffrn_reflns_limit_h_min -10
_diffrn_reflns_limit_k_max 25
_diffrn_reflns_limit_k_min -24
_diffrn_reflns_limit_l_max 19
_diffrn_reflns_limit_l_min -19
_diffrn_reflns_number 47197
_diffrn_reflns_theta_full 26.44
_diffrn_reflns_theta_max 26.44
_diffrn_reflns_theta_min 2.03
_exptl_absorpt_coefficient_mu 6.288
_exptl_absorpt_correction_T_max 1.000000
_exptl_absorpt_correction_T_min 0.640788
_exptl_absorpt_correction_type multi-scan
_exptl_absorpt_process_details SADABS
_exptl_crystal_colour Yellow
_exptl_crystal_density_diffrn 2.162
_exptl_crystal_density_method 'not measured'
_exptl_crystal_description Rod
_exptl_crystal_F_000 1632
_exptl_crystal_size_max 0.21
_exptl_crystal_size_mid 0.10
_exptl_crystal_size_min 0.03
_refine_diff_density_max 2.098
_refine_diff_density_min -0.925
_refine_diff_density_rms 0.173
_refine_ls_extinction_method none
_refine_ls_goodness_of_fit_ref 1.158
_refine_ls_hydrogen_treatment constr
_refine_ls_matrix_type full
_refine_ls_number_parameters 465
_refine_ls_number_reflns 5410
_refine_ls_number_restraints 68
_refine_ls_restrained_S_all 1.151
_refine_ls_R_factor_all 0.0607
_refine_ls_R_factor_gt 0.0501
_refine_ls_shift/su_max 0.072
_refine_ls_shift/su_mean 0.004
_refine_ls_structure_factor_coef Fsqd
_refine_ls_weighting_details 'calc w=1/[\s^2^(Fo^2^)+(0.0277P)^2^+28.3444P] where P=(Fo^2^+2Fc^2^)/3'
_refine_ls_weighting_scheme calc
_refine_ls_wR_factor_gt 0.1088
_refine_ls_wR_factor_ref 0.1130
_reflns_number_gt 4670
_reflns_number_total 5410
_reflns_threshold_expression >2sigma(I)
_cod_data_source_file ic403056g_si_001.cif
_cod_data_source_block mf440
_cod_depositor_comments
;
The following automatic conversions were performed:

'_symmetry_cell_setting' value 'Monoclinic' changed to 'monoclinic'
according to
/usr/data/users/saulius/crontab/automatic-downloads/current/ACS/lib/dictionaries/cif_core.dic
dictionary named 'cif_core.dic' version 2.4.2 from 2011-04-26.

Automatic conversion script
Id: cif_fix_values 2281 2013-09-26 08:29:07Z andrius 
;
_cod_original_sg_symbol_H-M P2(1)/n
_cod_database_code 4337643

loop_
_symmetry_equiv_pos_as_xyz
'x, y, z'
'-x+1/2, y+1/2, -z+1/2'
'-x, -y, -z'
'x-1/2, -y-1/2, z-1/2'

loop_
_atom_site_label
_atom_site_type_symbol
_atom_site_fract_x
_atom_site_fract_y
_atom_site_fract_z
_atom_site_U_iso_or_equiv
_atom_site_adp_type
_atom_site_occupancy
_atom_site_symmetry_multiplicity
_atom_site_calc_flag
_atom_site_refinement_flags
_atom_site_disorder_assembly
_atom_site_disorder_group
Re1 Re 0.40155(4) 0.335659(16) 0.09670(2) 0.02462(11) Uani 1 1 d . . .
N1 N 0.423(5) 0.3379(17) 0.2352(10) 0.025(3) Uani 0.80 1 d PD A 1
C1 C 0.3548(19) 0.2952(7) 0.2809(9) 0.023(3) Uani 0.80 1 d PD A 1
H1 H 0.2960 0.2600 0.2522 0.028 Uiso 0.80 1 calc PR A 1
C2 C 0.367(2) 0.3006(7) 0.3707(8) 0.025(3) Uani 0.80 1 d PD A 1
H2 H 0.3143 0.2708 0.4006 0.030 Uiso 0.80 1 calc PR A 1
C3 C 0.4599(19) 0.3510(8) 0.4134(8) 0.023(3) Uani 0.80 1 d PD A 1
H3 H 0.4722 0.3553 0.4731 0.028 Uiso 0.80 1 calc PR A 1
C4 C 0.535(3) 0.3957(11) 0.3664(8) 0.021(2) Uani 0.80 1 d PD A 1
C5 C 0.6402(18) 0.4499(7) 0.4080(7) 0.019(2) Uani 0.80 1 d PD A 1
N2 N 0.6606(11) 0.4558(4) 0.4936(5) 0.0173(17) Uani 0.80 1 d PD A 1
C6 C 0.7616(11) 0.5057(5) 0.5309(6) 0.0176(18) Uani 0.80 1 d PD A 1
C7 C 0.7924(11) 0.5120(4) 0.6232(6) 0.021(2) Uani 0.80 1 d PD A 1
H7 H 0.7473 0.4825 0.6573 0.025 Uiso 0.80 1 calc PR A 1
C8 C 0.8891(11) 0.5622(5) 0.6594(6) 0.0209(19) Uani 0.80 1 d PD A 1
H8 H 0.9119 0.5670 0.7193 0.025 Uiso 0.80 1 calc PR A 1
C9 C 0.9567(11) 0.6078(4) 0.6071(6) 0.0171(18) Uani 0.80 1 d PD A 1
Br1 Br 1.07985(11) 0.67966(5) 0.66273(6) 0.0256(2) Uani 0.80 1 d PD A 1
C10 C 0.9349(11) 0.6016(4) 0.5193(6) 0.0192(19) Uani 0.80 1 d PD A 1
H10 H 0.9845 0.6306 0.4866 0.023 Uiso 0.80 1 calc PR A 1
C11 C 0.8334(11) 0.5490(4) 0.4792(6) 0.0187(19) Uani 0.80 1 d PD A 1
N3 N 0.8113(11) 0.5432(4) 0.3918(6) 0.0198(18) Uani 0.80 1 d PD A 1
C12 C 0.7171(15) 0.4937(7) 0.3575(7) 0.025(2) Uani 0.80 1 d PD A 1
C13 C 0.6971(17) 0.4818(6) 0.2644(8) 0.024(3) Uani 0.80 1 d PD A 1
C14 C 0.7804(19) 0.5180(7) 0.2127(7) 0.024(3) Uani 0.80 1 d PD A 1
H14 H 0.8566 0.5494 0.2371 0.029 Uiso 0.80 1 calc PR A 1
C15 C 0.749(2) 0.5071(8) 0.1248(10) 0.033(3) Uani 0.80 1 d PD A 1
H15 H 0.8011 0.5320 0.0886 0.039 Uiso 0.80 1 calc PR A 1
C16 C 0.639(3) 0.4583(10) 0.0911(9) 0.030(3) Uani 0.80 1 d PD A 1
H16 H 0.6225 0.4501 0.0319 0.036 Uiso 0.80 1 calc PR A 1
N4 N 0.554(2) 0.4221(6) 0.1385(8) 0.025(4) Uani 0.80 1 d PD A 1
C17 C 0.593(3) 0.4320(10) 0.2270(8) 0.025(3) Uani 0.80 1 d PD A 1
C18 C 0.513(6) 0.3883(18) 0.2768(9) 0.022(3) Uani 0.80 1 d PD A 1
N101 N 0.572(8) 0.413(3) 0.135(2) 0.012(6) Uiso 0.20 1 d PD A 2
C101 C 0.630(9) 0.451(4) 0.080(2) 0.012(6) Uiso 0.20 1 d PD A 2
H101 H 0.5901 0.4462 0.0211 0.014 Uiso 0.20 1 calc PR A 2
C102 C 0.750(7) 0.499(3) 0.108(2) 0.012(6) Uiso 0.20 1 d PD A 2
H102 H 0.8143 0.5151 0.0714 0.014 Uiso 0.20 1 calc PR A 2
C103 C 0.768(7) 0.521(3) 0.192(2) 0.012(6) Uiso 0.20 1 d PD A 2
H103 H 0.8342 0.5570 0.2109 0.014 Uiso 0.20 1 calc PR A 2
C104 C 0.685(6) 0.489(2) 0.2489(15) 0.012(6) Uiso 0.20 1 d PD A 2
C105 C 0.739(8) 0.496(3) 0.3436(16) 0.034(5) Uiso 0.20 1 d PD A 2
N102 N 0.839(5) 0.546(2) 0.3702(14) 0.034(5) Uiso 0.20 1 d PD A 2
C106 C 0.851(5) 0.5650(18) 0.4553(13) 0.034(5) Uiso 0.20 1 d PD A 2
C107 C 0.960(5) 0.6184(17) 0.4849(12) 0.034(5) Uiso 0.20 1 d PD A 2
H107 H 1.0074 0.6430 0.4464 0.041 Uiso 0.20 1 calc PR A 2
C108 C 0.992(5) 0.6319(16) 0.5705(12) 0.034(5) Uiso 0.20 1 d PD A 2
H108 H 1.0520 0.6693 0.5911 0.041 Uiso 0.20 1 calc PR A 2
C109 C 0.933(6) 0.5891(19) 0.6296(10) 0.034(5) Uiso 0.20 1 d PD A 2
Br2 Br 0.9805(7) 0.6157(3) 0.7468(4) 0.0612(16) Uani 0.20 1 d PD A 2
C110 C 0.825(5) 0.5393(17) 0.6036(12) 0.034(5) Uiso 0.20 1 d PD A 2
H110 H 0.7736 0.5173 0.6426 0.041 Uiso 0.20 1 calc PR A 2
C111 C 0.793(6) 0.523(2) 0.5136(12) 0.034(5) Uiso 0.20 1 d PD A 2
N103 N 0.688(6) 0.472(2) 0.4862(15) 0.034(5) Uiso 0.20 1 d PD A 2
C112 C 0.665(10) 0.459(4) 0.4023(17) 0.034(5) Uiso 0.20 1 d PD A 2
C113 C 0.553(12) 0.406(4) 0.367(2) 0.012(6) Uiso 0.20 1 d PD A 2
C114 C 0.482(8) 0.364(3) 0.419(2) 0.012(6) Uiso 0.20 1 d PD A 2
H114 H 0.5043 0.3703 0.4790 0.014 Uiso 0.20 1 calc PR A 2
C115 C 0.380(8) 0.315(3) 0.383(3) 0.012(6) Uiso 0.20 1 d PD A 2
H115 H 0.3301 0.2872 0.4167 0.014 Uiso 0.20 1 calc PR A 2
C116 C 0.352(7) 0.307(3) 0.293(3) 0.012(6) Uiso 0.20 1 d PD A 2
H116 H 0.2744 0.2763 0.2684 0.014 Uiso 0.20 1 calc PR A 2
N104 N 0.431(18) 0.341(6) 0.241(3) 0.012(6) Uiso 0.20 1 d PD A 2
C117 C 0.52(2) 0.393(6) 0.279(3) 0.012(6) Uiso 0.20 1 d PD A 2
C118 C 0.584(9) 0.436(3) 0.2183(19) 0.012(6) Uiso 0.20 1 d PD A 2
N21 N 0.6308(8) 0.2806(3) 0.1200(4) 0.0249(14) Uani 1 1 d . A .
C21 C 0.7442(10) 0.2950(4) 0.0745(5) 0.0279(18) Uani 1 1 d . . .
H21 H 0.7256 0.3294 0.0341 0.033 Uiso 1 1 calc R A .
C22 C 0.8880(10) 0.2607(4) 0.0855(5) 0.0295(18) Uani 1 1 d . A .
H22 H 0.9644 0.2725 0.0531 0.035 Uiso 1 1 calc R . .
C23 C 0.9185(10) 0.2091(4) 0.1440(5) 0.0287(18) Uani 1 1 d . . .
H23 H 1.0146 0.1855 0.1520 0.034 Uiso 1 1 calc R A .
C24 C 0.8012(10) 0.1934(4) 0.1908(5) 0.0286(18) Uani 1 1 d . A .
H24 H 0.8169 0.1586 0.2306 0.034 Uiso 1 1 calc R . .
C25 C 0.6610(10) 0.2300(4) 0.1776(5) 0.0257(17) Uani 1 1 d . . .
H25 H 0.5836 0.2194 0.2098 0.031 Uiso 1 1 calc R A .
C41 C 0.2007(11) 0.3841(4) 0.0839(5) 0.0312(19) Uani 1 1 d . A .
O41 O 0.0799(8) 0.4115(3) 0.0757(5) 0.0460(17) Uani 1 1 d . . .
C42 C 0.2928(9) 0.2528(5) 0.0753(5) 0.0312(19) Uani 1 1 d . A .
O42 O 0.2352(7) 0.2004(3) 0.0605(4) 0.0372(15) Uani 1 1 d . . .
C43 C 0.3837(10) 0.3400(4) -0.0272(5) 0.0292(18) Uani 1 1 d . A .
O43 O 0.3635(8) 0.3426(3) -0.1009(4) 0.0420(16) Uani 1 1 d . . .
P1 P 0.2360(3) 0.60353(12) 0.17337(15) 0.0358(5) Uani 1 1 d . . .
F1 F 0.1602(8) 0.6356(3) 0.2483(4) 0.0565(16) Uani 1 1 d . . .
F2 F 0.3850(7) 0.5785(3) 0.2435(4) 0.0571(16) Uani 1 1 d . . .
F3 F 0.3288(7) 0.6719(3) 0.1651(4) 0.0464(14) Uani 1 1 d . . .
F4 F 0.1404(8) 0.5364(3) 0.1833(4) 0.0592(17) Uani 1 1 d . . .
F5 F 0.0862(9) 0.6313(4) 0.1049(4) 0.083(2) Uani 1 1 d . . .
F6 F 0.3114(10) 0.5718(4) 0.0987(5) 0.085(3) Uani 1 1 d . . .

loop_
_atom_site_aniso_label
_atom_site_aniso_U_11
_atom_site_aniso_U_22
_atom_site_aniso_U_33
_atom_site_aniso_U_23
_atom_site_aniso_U_13
_atom_site_aniso_U_12
Re1 0.02827(18) 0.02425(18) 0.01960(17) -0.00169(13) 0.00038(12) 0.00271(13)
N1 0.026(8) 0.023(6) 0.026(5) -0.002(4) 0.001(6) 0.001(4)
C1 0.029(5) 0.020(7) 0.019(6) -0.011(4) 0.004(5) 0.000(5)
C2 0.028(6) 0.021(8) 0.026(7) -0.004(5) 0.003(5) -0.004(5)
C3 0.016(7) 0.027(9) 0.022(5) -0.001(5) -0.004(4) -0.001(5)
C4 0.020(9) 0.019(9) 0.022(5) 0.001(4) -0.001(4) 0.001(4)
C5 0.019(7) 0.015(6) 0.021(5) -0.001(4) 0.000(4) 0.003(4)
N2 0.021(5) 0.011(5) 0.020(4) 0.001(3) 0.004(3) 0.002(3)
C6 0.019(5) 0.016(5) 0.019(5) 0.005(4) 0.006(4) 0.004(4)
C7 0.029(5) 0.008(4) 0.029(5) 0.007(4) 0.012(4) 0.003(4)
C8 0.019(5) 0.022(5) 0.017(5) 0.002(4) -0.006(4) -0.001(4)
C9 0.019(5) 0.010(5) 0.022(5) 0.001(4) 0.003(4) 0.003(4)
Br1 0.0239(5) 0.0200(5) 0.0305(5) -0.0067(4) -0.0003(4) -0.0025(4)
C10 0.025(5) 0.014(4) 0.020(5) 0.001(4) 0.007(4) -0.002(4)
C11 0.019(5) 0.015(5) 0.021(5) 0.000(4) -0.001(4) 0.003(4)
N3 0.025(5) 0.011(4) 0.024(5) 0.000(3) 0.007(4) 0.004(3)
C12 0.018(6) 0.025(5) 0.031(6) 0.000(5) 0.003(4) 0.002(4)
C13 0.028(6) 0.015(5) 0.024(6) 0.010(4) -0.007(5) 0.007(4)
C14 0.032(6) 0.021(5) 0.017(6) 0.002(5) 0.002(6) 0.003(5)
C15 0.051(7) 0.023(7) 0.030(8) 0.002(6) 0.020(7) 0.002(6)
C16 0.046(8) 0.020(8) 0.024(6) 0.002(5) 0.005(7) 0.007(5)
N4 0.037(8) 0.017(6) 0.023(5) 0.000(4) 0.009(4) 0.007(5)
C17 0.029(6) 0.027(6) 0.019(5) -0.001(5) 0.000(5) 0.008(5)
C18 0.027(12) 0.021(9) 0.017(5) -0.001(4) 0.002(5) 0.006(4)
Br2 0.055(3) 0.066(4) 0.056(3) -0.016(3) -0.005(3) 0.019(3)
N21 0.031(4) 0.019(3) 0.022(3) -0.001(3) -0.003(3) -0.001(3)
C21 0.028(4) 0.029(4) 0.026(4) 0.004(3) 0.004(3) -0.002(3)
C22 0.033(4) 0.030(5) 0.026(4) 0.002(4) 0.008(4) 0.004(4)
C23 0.029(4) 0.031(5) 0.025(4) -0.003(4) 0.005(3) 0.005(4)
C24 0.036(5) 0.022(4) 0.026(4) -0.001(3) 0.003(4) 0.002(3)
C25 0.033(4) 0.023(4) 0.020(4) -0.009(3) 0.004(3) -0.003(3)
C41 0.035(5) 0.027(4) 0.028(5) -0.004(4) -0.002(4) 0.001(4)
O41 0.035(4) 0.039(4) 0.056(4) -0.016(3) -0.012(3) 0.013(3)
C42 0.020(4) 0.048(6) 0.024(4) 0.000(4) 0.000(3) 0.010(4)
O42 0.032(3) 0.033(4) 0.043(4) -0.008(3) -0.002(3) -0.004(3)
C43 0.032(4) 0.026(4) 0.028(5) -0.002(4) 0.001(4) 0.009(4)
O43 0.062(4) 0.041(4) 0.020(3) -0.002(3) -0.001(3) 0.011(3)
P1 0.0438(14) 0.0369(13) 0.0277(12) -0.0043(10) 0.0092(10) -0.0061(11)
F1 0.073(4) 0.047(4) 0.059(4) -0.009(3) 0.037(3) -0.001(3)
F2 0.044(3) 0.045(3) 0.077(4) 0.011(3) 0.000(3) 0.002(3)
F3 0.048(3) 0.035(3) 0.064(4) 0.004(3) 0.030(3) -0.001(3)
F4 0.078(4) 0.045(4) 0.058(4) -0.013(3) 0.023(3) -0.032(3)
F5 0.077(5) 0.104(6) 0.055(4) 0.021(4) -0.023(4) -0.017(4)
F6 0.135(7) 0.071(5) 0.069(5) -0.034(4) 0.069(5) -0.032(5)

loop_
_atom_type_symbol
_atom_type_description
_atom_type_scat_dispersion_real
_atom_type_scat_dispersion_imag
_atom_type_scat_source
C C 0.0033 0.0016 'International Tables Vol C Tables 4.2.6.8 and 6.1.1.4'
H H 0.0000 0.0000 'International Tables Vol C Tables 4.2.6.8 and 6.1.1.4'
N N 0.0061 0.0033 'International Tables Vol C Tables 4.2.6.8 and 6.1.1.4'
O O 0.0106 0.0060 'International Tables Vol C Tables 4.2.6.8 and 6.1.1.4'
F F 0.0171 0.0103 'International Tables Vol C Tables 4.2.6.8 and 6.1.1.4'
P P 0.1023 0.0942 'International Tables Vol C Tables 4.2.6.8 and 6.1.1.4'
Br Br -0.2901 2.4595 'International Tables Vol C Tables 4.2.6.8 and 6.1.1.4'
Re Re -1.0185 7.2310 'International Tables Vol C Tables 4.2.6.8 and 6.1.1.4'

loop_
_geom_angle_atom_site_label_1
_geom_angle_atom_site_label_2
_geom_angle_atom_site_label_3
_geom_angle
C42 Re1 C43 85.5(4)
C42 Re1 C41 91.9(3)
C43 Re1 C41 88.8(3)
C42 Re1 N101 166(2)
C43 Re1 N101 99.9(10)
C41 Re1 N101 101(2)
C42 Re1 N1 98.0(5)
C43 Re1 N1 176.2(9)
C41 Re1 N1 89.5(14)
N101 Re1 N1 77.2(11)
C42 Re1 N4 170.3(5)
C43 Re1 N4 101.1(4)
C41 Re1 N4 95.3(5)
N101 Re1 N4 6(2)
N1 Re1 N4 75.7(3)
C42 Re1 N21 88.5(3)
C43 Re1 N21 94.8(3)
C41 Re1 N21 176.5(3)
N101 Re1 N21 78(2)
N1 Re1 N21 86.9(14)
N4 Re1 N21 83.9(5)
C42 Re1 N104 100.1(11)
C43 Re1 N104 174.4(17)
C41 Re1 N104 90(5)
N101 Re1 N104 75.0(7)
N1 Re1 N104 2.2(12)
N4 Re1 N104 73.5(10)
N21 Re1 N104 86(5)
C1 N1 C18 119.1(10)
C1 N1 Re1 125.4(8)
C18 N1 Re1 115.4(8)
N1 C1 C2 122.9(10)
C3 C2 C1 118.4(10)
C2 C3 C4 119.5(10)
C18 C4 C3 118.9(9)
C18 C4 C5 118.5(9)
C3 C4 C5 122.6(9)
N2 C5 C12 121.8(9)
N2 C5 C4 117.5(9)
C12 C5 C4 120.7(10)
C5 N2 C6 116.4(8)
N2 C6 C11 120.5(8)
N2 C6 C7 118.3(8)
C11 C6 C7 121.2(9)
C8 C7 C6 118.0(8)
C7 C8 C9 121.0(9)
C10 C9 C8 122.4(8)
C10 C9 Br1 119.5(7)
C8 C9 Br1 118.1(7)
C9 C10 C11 117.8(8)
N3 C11 C6 122.8(9)
N3 C11 C10 117.6(8)
C6 C11 C10 119.5(9)
C12 N3 C11 115.6(8)
N3 C12 C5 122.7(10)
N3 C12 C13 118.4(9)
C5 C12 C13 118.8(10)
C14 C13 C17 119.0(10)
C14 C13 C12 122.1(10)
C17 C13 C12 118.9(10)
C15 C14 C13 119.3(10)
C14 C15 C16 118.7(11)
N4 C16 C15 124.3(11)
C16 N4 C17 115.8(12)
C16 N4 Re1 127.6(8)
C17 N4 Re1 115.2(8)
N4 C17 C13 122.4(11)
N4 C17 C18 114.9(12)
C13 C17 C18 122.6(12)
N1 C18 C4 121.1(10)
N1 C18 C17 118.4(11)
C4 C18 C17 120.4(12)
C101 N101 C118 118.3(19)
C101 N101 Re1 123(2)
C118 N101 Re1 115.7(18)
N101 C101 C102 122(2)
C103 C102 C101 117.3(18)
C102 C103 C104 119.6(17)
C118 C104 C103 118.9(15)
C118 C104 C105 118.1(15)
C103 C104 C105 120.5(18)
N102 C105 C112 121.9(15)
N102 C105 C104 116.3(17)
C112 C105 C104 120.9(17)
C105 N102 C106 115.8(14)
N102 C106 C111 120.1(16)
N102 C106 C107 116.2(15)
C111 C106 C107 121.8(15)
C108 C107 C106 117.6(15)
C107 C108 C109 120.3(15)
C110 C109 C108 123.1(14)
C110 C109 Br2 120.2(13)
C108 C109 Br2 115.6(12)
C109 C110 C111 117.0(14)
N103 C111 C106 122.1(15)
N103 C111 C110 118.3(13)
C106 C111 C110 118.8(14)
C112 N103 C111 115.5(14)
N103 C112 C105 122.7(15)
N103 C112 C113 119.1(15)
C105 C112 C113 118.1(15)
C114 C113 C117 118.7(15)
C114 C113 C112 122.3(16)
C117 C113 C112 118.9(16)
C115 C114 C113 119.8(16)
C114 C115 C116 118.6(17)
N104 C116 C115 123.7(19)
C116 N104 C117 116(2)
C116 N104 Re1 129(2)
C117 N104 Re1 114.2(16)
N104 C117 C113 122.4(16)
N104 C117 C118 115(2)
C113 C117 C118 123.0(18)
N101 C118 C104 120.5(19)
N101 C118 C117 118(2)
C104 C118 C117 119.7(18)
C21 N21 C25 117.3(7)
C21 N21 Re1 120.4(5)
C25 N21 Re1 122.2(5)
N21 C21 C22 122.3(8)
C23 C22 C21 120.3(8)
C22 C23 C24 117.8(8)
C25 C24 C23 119.2(8)
N21 C25 C24 123.1(8)
O41 C41 Re1 178.5(8)
O42 C42 Re1 175.4(7)
O43 C43 Re1 176.0(8)
F6 P1 F1 179.8(4)
F6 P1 F2 90.3(4)
F1 P1 F2 89.7(4)
F6 P1 F4 91.2(4)
F1 P1 F4 89.0(3)
F2 P1 F4 90.9(4)
F6 P1 F5 91.3(5)
F1 P1 F5 88.6(4)
F2 P1 F5 177.8(4)
F4 P1 F5 90.4(4)
F6 P1 F3 90.4(3)
F1 P1 F3 89.5(3)
F2 P1 F3 89.4(3)
F4 P1 F3 178.4(3)
F5 P1 F3 89.2(4)

loop_
_geom_bond_atom_site_label_1
_geom_bond_atom_site_label_2
_geom_bond_distance
Re1 C42 1.900(10)
Re1 C43 1.928(8)
Re1 C41 1.938(9)
Re1 N101 2.13(4)
Re1 N1 2.154(13)
Re1 N4 2.189(13)
Re1 N21 2.205(7)
Re1 N104 2.24(4)
N1 C1 1.320(15)
N1 C18 1.360(14)
C1 C2 1.401(15)
C2 C3 1.372(14)
C3 C4 1.395(14)
C4 C18 1.394(15)
C4 C5 1.475(14)
C5 N2 1.331(12)
C5 C12 1.426(12)
N2 C6 1.373(12)
C6 C11 1.409(13)
C6 C7 1.430(13)
C7 C8 1.353(13)
C8 C9 1.424(13)
C9 C10 1.364(12)
C9 Br1 1.891(8)
C10 C11 1.427(12)
C11 N3 1.357(12)
N3 C12 1.322(13)
C12 C13 1.461(16)
C13 C14 1.385(15)
C13 C17 1.387(16)
C14 C15 1.374(15)
C15 C16 1.385(16)
C16 N4 1.346(15)
N4 C17 1.382(15)
C17 C18 1.429(12)
N101 C101 1.322(18)
N101 C118 1.364(17)
C101 C102 1.404(18)
C102 C103 1.371(17)
C103 C104 1.398(17)
C104 C118 1.396(18)
C104 C105 1.478(17)
C105 N102 1.331(15)
C105 C112 1.425(15)
N102 C106 1.374(15)
C106 C111 1.409(16)
C106 C107 1.432(16)
C107 C108 1.349(16)
C108 C109 1.426(16)
C109 C110 1.365(15)
C109 Br2 1.887(12)
C110 C111 1.429(15)
C111 N103 1.358(15)
N103 C112 1.324(16)
C112 C113 1.462(18)
C113 C114 1.384(18)
C113 C117 1.389(18)
C114 C115 1.373(18)
C115 C116 1.386(19)
C116 N104 1.346(18)
N104 C117 1.382(18)
C117 C118 1.432(14)
N21 C21 1.339(10)
N21 C25 1.352(10)
C21 C22 1.383(11)
C22 C23 1.377(11)
C23 C24 1.384(11)
C24 C25 1.379(11)
C41 O41 1.149(10)
C42 O42 1.164(11)
C43 O43 1.141(10)
P1 F6 1.578(6)
P1 F1 1.586(6)
P1 F2 1.589(6)
P1 F4 1.595(6)
P1 F5 1.598(7)
P1 F3 1.599(6)
